data_2019906
loop_
_publ_author_name
'Huang, Qiu-Ying'
'Zhang, Yu-Hong'
'Meng, Xiang-Ru'

_publ_section_title
;
 A one-dimensional zinc(II) coordination polymer based on mixed
 multidentate <i>N</i>- and <i>O</i>-donor ligands
;
_journal_coeditor_code SK3580
_journal_issue 4
_journal_name_full 'Acta Crystallographica Section C'
_journal_page_first
;
;
_journal_paper_doi 10.1107/S2053229615005422
_journal_volume 71
_journal_year 2015
_chemical_formula_iupac '[Zn (C5 H6 O4) (C9 H8 N6)], C H4 O'
_chemical_formula_moiety 'C14 H14 N6 O4 Zn, C H4 O'
_chemical_formula_sum 'C15 H18 N6 O5 Zn'
_chemical_formula_weight 427.72
_chemical_name_systematic
;
<i>catena</i>-Poly[[bis({1-[(1<i>H</i>-benzoimidazol-2-yl-\
\k<i>N</i>^3^)methyl]-1<i>H</i>-tetrazole}zinc(II))-bis(\m~4~-pentane-1,5-\
dioato-1:2:1':2'\k^4^<i>O</i>^1^:<i>O</i>^1'^:<i>O</i>^5^:<i>O</i>^5'^)]
methanol disolvate]
;
_space_group_crystal_system triclinic
_space_group_IT_number 2
_space_group_name_Hall '-P 1'
_space_group_name_H-M_alt 'P -1'
_symmetry_space_group_name_Hall '-P 1'
_symmetry_space_group_name_H-M 'P -1'
_atom_sites_solution_hydrogens geom
_audit_creation_method SHELXL-2014/7
_cell_angle_alpha 80.91(3)
_cell_angle_beta 71.17(3)
_cell_angle_gamma 81.95(3)
_cell_formula_units_Z 2
_cell_length_a 8.0054(16)
_cell_length_b 9.972(2)
_cell_length_c 11.451(2)
_cell_measurement_reflns_used 3051
_cell_measurement_temperature 293(2)
_cell_measurement_theta_max 27.8406
_cell_measurement_theta_min 1.8927
_cell_volume 850.5(3)
_computing_cell_refinement
;
CrystalClear (Rigaku/MSC, 2004)
;
_computing_data_collection
;
CrystalClear (Rigaku/MSC, 2004)
;
_computing_data_reduction
;
CrystalClear (Rigaku/MSC, 2004)
;
_computing_molecular_graphics
;
DIAMOND (Brandenburg & Putz, 2005)
;
_computing_publication_material
;
publCIF (Westrip, 2010)
;
_computing_structure_refinement
;
SHELXL2014 (Sheldrick, 2015)
;
_computing_structure_solution
;
SHELXS97 (Sheldrick, 2008)
;
_diffrn_ambient_temperature 293(2)
_diffrn_detector_area_resol_mean 28.5714
_diffrn_measured_fraction_theta_full 0.998
_diffrn_measured_fraction_theta_max 0.991
_diffrn_measurement_device_type 'Rigaku Saturn'
_diffrn_measurement_method \w
_diffrn_radiation_type MoK\a
_diffrn_radiation_wavelength 0.71073
_diffrn_reflns_av_R_equivalents 0.0247
_diffrn_reflns_limit_h_max 10
_diffrn_reflns_limit_h_min -10
_diffrn_reflns_limit_k_max 13
_diffrn_reflns_limit_k_min -13
_diffrn_reflns_limit_l_max 15
_diffrn_reflns_limit_l_min -14
_diffrn_reflns_number 9586
_diffrn_reflns_theta_full 25.242
_diffrn_reflns_theta_max 27.843
_diffrn_reflns_theta_min 1.893
_exptl_absorpt_coefficient_mu 1.487
_exptl_absorpt_correction_T_max 0.8188
_exptl_absorpt_correction_T_min 0.7653
_exptl_absorpt_correction_type multi-scan
_exptl_absorpt_process_details
;
(CrystalClear; Rigaku/MSC, 2004)
;
_exptl_crystal_colour Colourless
_exptl_crystal_density_diffrn 1.670
_exptl_crystal_description Prism
_exptl_crystal_F_000 440
_exptl_crystal_size_max 0.190
_exptl_crystal_size_mid 0.160
_exptl_crystal_size_min 0.140
_refine_diff_density_max 0.373
_refine_diff_density_min -0.291
_refine_ls_extinction_method none
_refine_ls_goodness_of_fit_ref 1.045
_refine_ls_hydrogen_treatment constr
_refine_ls_matrix_type full
_refine_ls_number_parameters 246
_refine_ls_number_reflns 4009
_refine_ls_number_restraints 0
_refine_ls_restrained_S_all 1.045
_refine_ls_R_factor_all 0.0379
_refine_ls_R_factor_gt 0.0340
_refine_ls_shift/su_max 0.000
_refine_ls_shift/su_mean 0.000
_refine_ls_structure_factor_coef Fsqd
_refine_ls_weighting_details 'w=1/[\s^2^(Fo^2^)+(0.0313P)^2^+0.5410P] where P=(Fo^2^+2Fc^2^)/3'
_refine_ls_weighting_scheme calc
_refine_ls_wR_factor_gt 0.0738
_refine_ls_wR_factor_ref 0.0766
_reflns_number_gt 3705
_reflns_number_total 4009
_reflns_threshold_expression I>2\s(I)
_cod_data_source_file sk3580sup1.cf
_cod_data_source_block I
_cod_original_cell_volume 850.4(3)
_cod_database_code 2019906
_cod_database_fobs_code 2019906
_shelx_space_group_comment
;
The symmetry employed for this shelxl refinement is uniquely defined
by the following loop, which should always be used as a source of
symmetry information in preference to the above space-group names.
They are only intended as comments.
;
_shelx_estimated_absorpt_t_min 0.765
_shelx_estimated_absorpt_t_max 0.819

loop_
_space_group_symop_operation_xyz
'x, y, z'
'-x, -y, -z'

loop_
_atom_site_type_symbol
_atom_site_label
_atom_site_fract_x
_atom_site_fract_y
_atom_site_fract_z
_atom_site_U_iso_or_equiv
_atom_site_adp_type
_atom_site_calc_flag
_atom_site_occupancy
Zn Zn1 0.46423(3) 0.50463(2) 0.13821(2) 0.02204(8) Uani d 1
N N1 0.3901(2) 0.51814(16) 0.32362(15) 0.0217(3) Uani d 1
N N2 0.3065(2) 0.60860(17) 0.50073(16) 0.0260(4) Uani d 1
H H2C 0.2981 0.6647 0.5526 0.031 Uiso calc 1
N N3 0.4175(2) 0.85403(17) 0.26797(16) 0.0265(4) Uani d 1
N N4 0.2742(3) 0.9239(2) 0.3382(2) 0.0423(5) Uani d 1
N N5 0.2268(3) 1.0222(2) 0.2634(2) 0.0483(6) Uani d 1
N N6 0.3377(3) 1.0192(2) 0.1458(2) 0.0437(5) Uani d 1
O O1 0.2652(2) 0.40809(18) 0.12769(15) 0.0361(4) Uani d 1
O O2 0.3140(2) 0.39357(17) -0.07241(15) 0.0348(4) Uani d 1
O O3 -0.3248(2) 0.31979(16) -0.08042(15) 0.0370(4) Uani d 1
O O4 -0.3719(2) 0.32404(16) 0.12162(14) 0.0326(3) Uani d 1
C C1 0.2257(3) 0.3736(2) 0.04071(19) 0.0240(4) Uani d 1
C C2 0.0546(3) 0.3075(2) 0.0752(2) 0.0266(4) Uani d 1
H H2A -0.0436 0.3780 0.0931 0.032 Uiso calc 1
H H2B 0.0445 0.2455 0.1509 0.032 Uiso calc 1
C C3 0.0361(3) 0.2293(2) -0.0225(2) 0.0298(5) Uani d 1
H H3A 0.1321 0.1570 -0.0390 0.036 Uiso calc 1
H H3B 0.0481 0.2905 -0.0990 0.036 Uiso calc 1
C C4 -0.1417(3) 0.1663(2) 0.0150(2) 0.0279(4) Uani d 1
H H4A -0.1373 0.1055 -0.0444 0.033 Uiso calc 1
H H4B -0.1616 0.1133 0.0961 0.033 Uiso calc 1
C C5 -0.2932(3) 0.2774(2) 0.0189(2) 0.0250(4) Uani d 1
C C6 0.2791(3) 0.4319(2) 0.41569(18) 0.0228(4) Uani d 1
C C7 0.2209(3) 0.3089(2) 0.4096(2) 0.0295(5) Uani d 1
H H7A 0.2568 0.2691 0.3362 0.035 Uiso calc 1
C C8 0.1079(3) 0.2487(2) 0.5171(2) 0.0343(5) Uani d 1
H H8A 0.0684 0.1655 0.5164 0.041 Uiso calc 1
C C9 0.0508(3) 0.3089(2) 0.6275(2) 0.0348(5) Uani d 1
H H9A -0.0274 0.2657 0.6977 0.042 Uiso calc 1
C C10 0.1073(3) 0.4304(2) 0.6348(2) 0.0319(5) Uani d 1
H H10A 0.0692 0.4708 0.7080 0.038 Uiso calc 1
C C11 0.2245(3) 0.4898(2) 0.52685(18) 0.0241(4) Uani d 1
C C12 0.4017(3) 0.6211(2) 0.37993(18) 0.0225(4) Uani d 1
C C13 0.5125(3) 0.7375(2) 0.3217(2) 0.0276(4) Uani d 1
H H13A 0.5527 0.7668 0.3841 0.033 Uiso calc 1
H H13B 0.6165 0.7062 0.2570 0.033 Uiso calc 1
C C14 0.4531(3) 0.9143(2) 0.1516(2) 0.0354(5) Uani d 1
H H14A 0.5461 0.8859 0.0845 0.043 Uiso calc 1
O O5 -0.3134(3) 0.21542(18) 0.34153(18) 0.0505(5) Uani d 1
H H5 -0.3365 0.2417 0.2764 0.076 Uiso calc 1
C C15 -0.2966(7) 0.0757(3) 0.3595(3) 0.0861(13) Uani d 1
H H15A -0.2874 0.0450 0.4412 0.129 Uiso calc 1
H H15B -0.1920 0.0418 0.2985 0.129 Uiso calc 1
H H15C -0.3988 0.0424 0.3515 0.129 Uiso calc 1

loop_
_atom_site_aniso_label
_atom_site_aniso_U_11
_atom_site_aniso_U_22
_atom_site_aniso_U_33
_atom_site_aniso_U_12
_atom_site_aniso_U_13
_atom_site_aniso_U_23
Zn1 0.02097(13) 0.02804(13) 0.01803(13) -0.00364(9) -0.00587(9) -0.00454(9)
N1 0.0241(8) 0.0224(8) 0.0185(8) -0.0032(6) -0.0061(7) -0.0027(6)
N2 0.0337(10) 0.0259(9) 0.0194(8) -0.0011(7) -0.0088(7) -0.0061(7)
N3 0.0296(9) 0.0241(9) 0.0269(9) -0.0043(7) -0.0092(8) -0.0036(7)
N4 0.0444(12) 0.0369(11) 0.0375(12) 0.0051(9) -0.0043(10) -0.0059(9)
N5 0.0510(13) 0.0368(12) 0.0523(14) 0.0087(10) -0.0149(11) -0.0044(10)
N6 0.0544(14) 0.0349(11) 0.0416(12) 0.0002(10) -0.0200(11) 0.0030(9)
O1 0.0310(8) 0.0508(10) 0.0325(9) -0.0148(7) -0.0115(7) -0.0087(7)
O2 0.0287(8) 0.0464(10) 0.0285(8) -0.0162(7) -0.0032(7) -0.0035(7)
O3 0.0435(9) 0.0361(9) 0.0333(9) 0.0076(7) -0.0190(8) -0.0046(7)
O4 0.0323(8) 0.0334(8) 0.0326(9) 0.0048(7) -0.0115(7) -0.0091(7)
C1 0.0197(9) 0.0235(10) 0.0293(11) -0.0015(8) -0.0085(8) -0.0031(8)
C2 0.0224(10) 0.0321(11) 0.0264(11) -0.0079(8) -0.0064(8) -0.0045(8)
C3 0.0242(10) 0.0334(11) 0.0334(12) -0.0022(9) -0.0086(9) -0.0097(9)
C4 0.0276(11) 0.0245(10) 0.0349(12) -0.0008(8) -0.0133(9) -0.0070(8)
C5 0.0210(10) 0.0240(10) 0.0322(11) -0.0051(8) -0.0094(8) -0.0050(8)
C6 0.0232(10) 0.0238(10) 0.0205(10) 0.0001(8) -0.0072(8) -0.0009(7)
C7 0.0335(12) 0.0261(11) 0.0290(11) -0.0043(9) -0.0086(9) -0.0043(8)
C8 0.0344(12) 0.0293(11) 0.0390(13) -0.0083(9) -0.0121(10) 0.0028(9)
C9 0.0292(11) 0.0402(13) 0.0282(12) -0.0060(10) -0.0046(9) 0.0093(9)
C10 0.0325(12) 0.0391(12) 0.0204(10) 0.0002(9) -0.0051(9) -0.0022(9)
C11 0.0252(10) 0.0256(10) 0.0214(10) 0.0010(8) -0.0082(8) -0.0030(8)
C12 0.0251(10) 0.0243(10) 0.0199(10) 0.0005(8) -0.0103(8) -0.0027(7)
C13 0.0304(11) 0.0259(10) 0.0300(11) -0.0053(8) -0.0136(9) -0.0025(8)
C14 0.0429(13) 0.0355(12) 0.0258(11) -0.0044(10) -0.0088(10) -0.0008(9)
O5 0.0822(14) 0.0398(10) 0.0400(11) 0.0044(9) -0.0335(10) -0.0131(8)
C15 0.169(4) 0.0453(18) 0.0456(19) -0.017(2) -0.034(2) -0.0013(14)

loop_
_atom_type_symbol
_atom_type_description
_atom_type_scat_dispersion_real
_atom_type_scat_dispersion_imag
_atom_type_scat_source
C C 0.0033 0.0016 'International Tables Vol C Tables 4.2.6.8 and 6.1.1.4'
H H 0.0000 0.0000 'International Tables Vol C Tables 4.2.6.8 and 6.1.1.4'
N N 0.0061 0.0033 'International Tables Vol C Tables 4.2.6.8 and 6.1.1.4'
O O 0.0106 0.0060 'International Tables Vol C Tables 4.2.6.8 and 6.1.1.4'
Zn Zn 0.2839 1.4301 'International Tables Vol C Tables 4.2.6.8 and 6.1.1.4'

loop_
_geom_angle_atom_site_label_1
_geom_angle_atom_site_label_2
_geom_angle_atom_site_label_3
_geom_angle_site_symmetry_1
_geom_angle_site_symmetry_3
_geom_angle
_geom_angle_publ_flag
O1 Zn1 N1 . . 101.02(7) y
O1 Zn1 O2 . 2_665 156.45(7) y
N1 Zn1 O2 . 2_665 102.30(7) y
O1 Zn1 O4 . 1_655 89.99(7) y
N1 Zn1 O4 . 1_655 102.66(7) y
O2 Zn1 O4 2_665 1_655 88.11(7) y
O1 Zn1 O3 . 2_565 84.74(7) y
N1 Zn1 O3 . 2_565 100.07(7) y
O2 Zn1 O3 2_665 2_565 87.99(7) y
O4 Zn1 O3 1_655 2_565 157.25(6) y
O1 Zn1 Zn1 . 2_665 75.00(6) ?
N1 Zn1 Zn1 . 2_665 174.04(5) ?
O2 Zn1 Zn1 2_665 2_665 81.50(5) ?
O4 Zn1 Zn1 1_655 2_665 81.93(5) ?
O3 Zn1 Zn1 2_565 2_665 75.33(5) ?
C12 N1 C6 . . 105.45(16) ?
C12 N1 Zn1 . . 128.26(14) ?
C6 N1 Zn1 . . 124.86(13) ?
C12 N2 C11 . . 107.85(17) ?
C12 N2 H2C . . 126.1 ?
C11 N2 H2C . . 126.1 ?
C14 N3 N4 . . 107.95(19) ?
C14 N3 C13 . . 130.11(19) ?
N4 N3 C13 . . 121.88(18) ?
N5 N4 N3 . . 106.1(2) ?
N4 N5 N6 . . 110.9(2) ?
C14 N6 N5 . . 105.3(2) ?
C1 O1 Zn1 . . 134.31(15) ?
C1 O2 Zn1 . 2_665 124.08(14) ?
C5 O3 Zn1 . 2_565 132.84(15) ?
C5 O4 Zn1 . 1_455 123.66(14) ?
O1 C1 O2 . . 125.04(19) ?
O1 C1 C2 . . 116.59(19) ?
O2 C1 C2 . . 118.33(18) ?
C1 C2 C3 . . 115.39(18) ?
C1 C2 H2A . . 108.4 ?
C3 C2 H2A . . 108.4 ?
C1 C2 H2B . . 108.4 ?
C3 C2 H2B . . 108.4 ?
H2A C2 H2B . . 107.5 ?
C2 C3 C4 . . 113.75(18) ?
C2 C3 H3A . . 108.8 ?
C4 C3 H3A . . 108.8 ?
C2 C3 H3B . . 108.8 ?
C4 C3 H3B . . 108.8 ?
H3A C3 H3B . . 107.7 ?
C5 C4 C3 . . 110.47(17) ?
C5 C4 H4A . . 109.6 ?
C3 C4 H4A . . 109.6 ?
C5 C4 H4B . . 109.6 ?
C3 C4 H4B . . 109.6 ?
H4A C4 H4B . . 108.1 ?
O3 C5 O4 . . 125.1(2) ?
O3 C5 C4 . . 117.13(19) ?
O4 C5 C4 . . 117.69(19) ?
C7 C6 C11 . . 120.66(19) ?
C7 C6 N1 . . 130.69(19) ?
C11 C6 N1 . . 108.64(18) ?
C8 C7 C6 . . 117.0(2) ?
C8 C7 H7A . . 121.5 ?
C6 C7 H7A . . 121.5 ?
C7 C8 C9 . . 121.9(2) ?
C7 C8 H8A . . 119.0 ?
C9 C8 H8A . . 119.0 ?
C10 C9 C8 . . 121.6(2) ?
C10 C9 H9A . . 119.2 ?
C8 C9 H9A . . 119.2 ?
C9 C10 C11 . . 116.4(2) ?
C9 C10 H10A . . 121.8 ?
C11 C10 H10A . . 121.8 ?
N2 C11 C10 . . 132.0(2) ?
N2 C11 C6 . . 105.65(17) ?
C10 C11 C6 . . 122.3(2) ?
N1 C12 N2 . . 112.39(18) ?
N1 C12 C13 . . 125.88(18) ?
N2 C12 C13 . . 121.68(18) ?
N3 C13 C12 . . 113.09(17) ?
N3 C13 H13A . . 109.0 ?
C12 C13 H13A . . 109.0 ?
N3 C13 H13B . . 109.0 ?
C12 C13 H13B . . 109.0 ?
H13A C13 H13B . . 107.8 ?
N6 C14 N3 . . 109.7(2) ?
N6 C14 H14A . . 125.2 ?
N3 C14 H14A . . 125.2 ?
C15 O5 H5 . . 109.5 ?
O5 C15 H15A . . 109.5 ?
O5 C15 H15B . . 109.5 ?
H15A C15 H15B . . 109.5 ?
O5 C15 H15C . . 109.5 ?
H15A C15 H15C . . 109.5 ?
H15B C15 H15C . . 109.5 ?

loop_
_geom_bond_atom_site_label_1
_geom_bond_atom_site_label_2
_geom_bond_site_symmetry_2
_geom_bond_distance
_geom_bond_publ_flag
Zn1 O1 . 2.0178(16) y
Zn1 N1 . 2.0328(17) y
Zn1 O2 2_665 2.0372(16) y
Zn1 O4 1_655 2.0702(16) y
Zn1 O3 2_565 2.0769(17) y
Zn1 Zn1 2_665 3.0433(8) ?
N1 C12 . 1.324(3) ?
N1 C6 . 1.401(3) ?
N2 C12 . 1.342(3) ?
N2 C11 . 1.380(3) ?
N2 H2C . 0.8600 ?
N3 C14 . 1.330(3) ?
N3 N4 . 1.344(3) ?
N3 C13 . 1.461(3) ?
N4 N5 . 1.295(3) ?
N5 N6 . 1.355(3) ?
N6 C14 . 1.303(3) ?
O1 C1 . 1.245(3) ?
O2 C1 . 1.258(3) ?
O2 Zn1 2_665 2.0372(16) ?
O3 C5 . 1.241(3) ?
O3 Zn1 2_565 2.0769(17) ?
O4 C5 . 1.269(3) ?
O4 Zn1 1_455 2.0702(16) ?
C1 C2 . 1.513(3) ?
C2 C3 . 1.515(3) ?
C2 H2A . 0.9700 ?
C2 H2B . 0.9700 ?
C3 C4 . 1.541(3) ?
C3 H3A . 0.9700 ?
C3 H3B . 0.9700 ?
C4 C5 . 1.518(3) ?
C4 H4A . 0.9700 ?
C4 H4B . 0.9700 ?
C6 C7 . 1.391(3) ?
C6 C11 . 1.395(3) ?
C7 C8 . 1.376(3) ?
C7 H7A . 0.9300 ?
C8 C9 . 1.399(3) ?
C8 H8A . 0.9300 ?
C9 C10 . 1.374(3) ?
C9 H9A . 0.9300 ?
C10 C11 . 1.391(3) ?
C10 H10A . 0.9300 ?
C12 C13 . 1.497(3) ?
C13 H13A . 0.9700 ?
C13 H13B . 0.9700 ?
C14 H14A . 0.9300 ?
O5 C15 . 1.370(4) ?
O5 H5 . 0.8200 ?
C15 H15A . 0.9600 ?
C15 H15B . 0.9600 ?
C15 H15C . 0.9600 ?

loop_
_geom_hbond_atom_site_label_D
_geom_hbond_atom_site_label_H
_geom_hbond_atom_site_label_A
_geom_hbond_site_symmetry_A
_geom_hbond_distance_DH
_geom_hbond_distance_HA
_geom_hbond_distance_DA
_geom_hbond_angle_DHA
O5 H5 O4 . 0.82 1.92 2.737(2) 172
N2 H2C O5 2_566 0.86 1.87 2.727(2) 172

loop_
_geom_torsion_atom_site_label_1
_geom_torsion_atom_site_label_2
_geom_torsion_atom_site_label_3
_geom_torsion_atom_site_label_4
_geom_torsion_site_symmetry_1
_geom_torsion
C14 N3 N4 N5 . 0.5(3)
C13 N3 N4 N5 . 177.77(19)
N3 N4 N5 N6 . -0.8(3)
N4 N5 N6 C14 . 0.8(3)
Zn1 O1 C1 O2 . 0.7(3)
Zn1 O1 C1 C2 . -176.95(15)
Zn1 O2 C1 O1 2_665 -3.0(3)
Zn1 O2 C1 C2 2_665 174.58(14)
O1 C1 C2 C3 . -162.41(19)
O2 C1 C2 C3 . 19.8(3)
C1 C2 C3 C4 . -178.70(17)
C2 C3 C4 C5 . 68.8(2)
Zn1 O3 C5 O4 2_565 14.6(3)
Zn1 O3 C5 C4 2_565 -161.87(15)
Zn1 O4 C5 O3 1_455 -12.3(3)
Zn1 O4 C5 C4 1_455 164.14(13)
C3 C4 C5 O3 . 85.2(2)
C3 C4 C5 O4 . -91.5(2)
C12 N1 C6 C7 . -179.9(2)
Zn1 N1 C6 C7 . 12.8(3)
C12 N1 C6 C11 . 1.0(2)
Zn1 N1 C6 C11 . -166.33(13)
C11 C6 C7 C8 . 0.3(3)
N1 C6 C7 C8 . -178.7(2)
C6 C7 C8 C9 . 1.1(3)
C7 C8 C9 C10 . -1.2(4)
C8 C9 C10 C11 . -0.2(3)
C12 N2 C11 C10 . -177.5(2)
C12 N2 C11 C6 . 1.0(2)
C9 C10 C11 N2 . -180.0(2)
C9 C10 C11 C6 . 1.7(3)
C7 C6 C11 N2 . 179.50(18)
N1 C6 C11 N2 . -1.2(2)
C7 C6 C11 C10 . -1.8(3)
N1 C6 C11 C10 . 177.50(18)
C6 N1 C12 N2 . -0.3(2)
Zn1 N1 C12 N2 . 166.41(13)
C6 N1 C12 C13 . 177.12(18)
Zn1 N1 C12 C13 . -16.2(3)
C11 N2 C12 N1 . -0.5(2)
C11 N2 C12 C13 . -178.03(18)
C14 N3 C13 C12 . -120.3(2)
N4 N3 C13 C12 . 63.1(3)
N1 C12 C13 N3 . 91.1(2)
N2 C12 C13 N3 . -91.7(2)
N5 N6 C14 N3 . -0.4(3)
N4 N3 C14 N6 . 0.0(3)
C13 N3 C14 N6 . -177.0(2)
